data_7118392
loop_
_publ_author_name
'Bassil, Bassem S.'
'Xiang, Yixian'
'Haider, Ali'
'Hurtado, Jaime'
'Novitchi, Ghenadie'
'Powell, Annie K.'
'Bossoh, A. Martin'
'Mbomekall\'e, Isra\"el M'
'de Oliveira, Pedro'
'Kortz, Ulrich'

_publ_section_title
;
 Heptanickel(ii) double-cubane core in wells-dawson heteropolytungstate,
 [Ni7(OH)6(H2O)6(P2W15O56)2](16.).
;
_journal_issue 12
_journal_name_full 'Chemical communications (Cambridge, England)'
_journal_page_first 2601
_journal_page_last 2604
_journal_paper_doi 10.1039/c5cc09823h
_journal_volume 52
_journal_year 2016
_chemical_formula_sum 'Cs1.5 H130 Na14.5 Ni7 O180 P4 W30'
_chemical_formula_weight 9594.10
_space_group_crystal_system triclinic
_space_group_IT_number 2
_space_group_name_Hall '-P 1'
_space_group_name_H-M_alt 'P -1'
_symmetry_space_group_name_Hall '-P 1'
_symmetry_space_group_name_H-M 'P -1'
_audit_creation_method SHELXL-2014
_cell_angle_alpha 92.399(2)
_cell_angle_beta 101.831(2)
_cell_angle_gamma 104.172(2)
_cell_formula_units_Z 1
_cell_length_a 12.7488(4)
_cell_length_b 12.7765(4)
_cell_length_c 25.7791(10)
_cell_measurement_reflns_used 9564
_cell_measurement_temperature 100(2)
_cell_measurement_theta_max 28.11
_cell_measurement_theta_min 2.61
_cell_volume 3966.0(2)
_computing_cell_refinement 'Bruker SAINT'
_computing_data_collection 'Bruker APEX2'
_computing_data_reduction 'Bruker SAINT'
_computing_molecular_graphics 'Bruker SHELXTL'
_computing_publication_material 'Bruker SHELXTL'
_computing_structure_refinement 'SHELXL-2014/6 (Sheldrick, 2014)'
_computing_structure_solution 'SHELXS-97 (Sheldrick, 2008)'
_diffrn_ambient_temperature 100(2)
_diffrn_measured_fraction_theta_full 0.987
_diffrn_measured_fraction_theta_max 0.986
_diffrn_measurement_device_type 'Bruker APEX-II CCD'
_diffrn_measurement_method '\f and \w scans'
_diffrn_radiation_type MoK\a
_diffrn_radiation_wavelength 0.71073
_diffrn_reflns_av_R_equivalents 0.0913
_diffrn_reflns_av_unetI/netI 0.0453
_diffrn_reflns_laue_measured_fraction_full 0.987
_diffrn_reflns_laue_measured_fraction_max 0.986
_diffrn_reflns_limit_h_max 16
_diffrn_reflns_limit_h_min -16
_diffrn_reflns_limit_k_max 17
_diffrn_reflns_limit_k_min -16
_diffrn_reflns_limit_l_max 34
_diffrn_reflns_limit_l_min -34
_diffrn_reflns_number 212129
_diffrn_reflns_point_group_measured_fraction_full 0.987
_diffrn_reflns_point_group_measured_fraction_max 0.986
_diffrn_reflns_theta_full 25.242
_diffrn_reflns_theta_max 28.282
_diffrn_reflns_theta_min 3.410
_exptl_absorpt_coefficient_mu 23.014
_exptl_absorpt_correction_T_max 0.0961
_exptl_absorpt_correction_T_min 0.0336
_exptl_absorpt_correction_type multi-scan
_exptl_absorpt_process_details SADABS
_exptl_crystal_colour green
_exptl_crystal_density_diffrn 4.017
_exptl_crystal_description plate
_exptl_crystal_F_000 4288
_exptl_crystal_size_max 0.143
_exptl_crystal_size_mid 0.126
_exptl_crystal_size_min 0.012
_exptl_transmission_factor_max 0.0961
_exptl_transmission_factor_min 0.0336
_refine_diff_density_max 4.762
_refine_diff_density_min -3.842
_refine_diff_density_rms 0.482
_refine_ls_extinction_method none
_refine_ls_goodness_of_fit_ref 1.002
_refine_ls_hydrogen_treatment undef
_refine_ls_matrix_type full
_refine_ls_number_parameters 587
_refine_ls_number_reflns 19379
_refine_ls_number_restraints 0
_refine_ls_restrained_S_all 1.002
_refine_ls_R_factor_all 0.0891
_refine_ls_R_factor_gt 0.0676
_refine_ls_shift/su_max 0.001
_refine_ls_shift/su_mean 0.000
_refine_ls_structure_factor_coef Fsqd
_refine_ls_weighting_details 'w=1/[\s^2^(Fo^2^)+(0.0430P)^2^+470.0000P] where P=(Fo^2^+2Fc^2^)/3'
_refine_ls_weighting_scheme calc
_refine_ls_wR_factor_gt 0.1540
_refine_ls_wR_factor_ref 0.1678
_reflns_Friedel_coverage 0.000
_reflns_number_gt 15027
_reflns_number_total 19379
_reflns_threshold_expression 'I > 2\s(I)'
_cod_data_source_file c5cc09823h2.cif
_cod_data_source_block try
_cod_depositor_comments 'Adding full bibliography for 7118392.cif.'
_cod_original_formula_sum 'Cs1.50 H130 Na14.50 Ni7 O180 P4 W30'
_cod_database_code 7118392
_shelx_space_group_comment
; 
The symmetry employed for this shelxl refinement is uniquely defined 
by the following loop, which should always be used as a source of 
symmetry information in preference to the above space-group names. 
They are only intended as comments. 
;
_shelx_estimated_absorpt_t_min 0.0336
_shelx_estimated_absorpt_t_max 0.0961
_shelxl_version_number 2014

loop_
_space_group_symop_operation_xyz
'x, y, z'
'-x, -y, -z'

loop_
_atom_site_label
_atom_site_type_symbol
_atom_site_fract_x
_atom_site_fract_y
_atom_site_fract_z
_atom_site_U_iso_or_equiv
_atom_site_adp_type
_atom_site_occupancy
_atom_site_site_symmetry_order
_atom_site_calc_flag
_atom_site_refinement_flags_posn
_atom_site_refinement_flags_occupancy
W1 W 0.92638(7) 1.05012(8) 0.17358(3) 0.02715(18) Uani 0.95 1 d . P
W1A W 0.7822(13) 1.0667(13) 0.1431(7) 0.028(3) Uiso 0.05 1 d . P
W2 W 0.87664(6) 0.79909(8) 0.10704(3) 0.02636(18) Uani 0.95 1 d . P
W2A W 0.9907(13) 0.9343(13) 0.1579(7) 0.027(3) Uiso 0.05 1 d . P
W3 W 0.67322(7) 0.93355(8) 0.09226(3) 0.02937(19) Uani 0.95 1 d . P
W3A W 0.7368(14) 0.8166(15) 0.0743(7) 0.028(3) Uiso 0.05 1 d . P
W4 W 1.00995(6) 0.93518(7) 0.30183(3) 0.02479(16) Uani 1 1 d . .
W5 W 0.96065(6) 0.68921(7) 0.23674(3) 0.02303(16) Uani 1 1 d . .
W6 W 0.68666(6) 0.56379(7) 0.14881(3) 0.02588(16) Uani 1 1 d . .
W7 W 0.48718(6) 0.69600(8) 0.13515(3) 0.02878(18) Uani 1 1 d . .
W8 W 0.54097(6) 0.96588(7) 0.20681(3) 0.02617(17) Uani 1 1 d . .
W9 W 0.79006(6) 1.08020(7) 0.28640(3) 0.02429(16) Uani 1 1 d . .
W10 W 0.90541(6) 0.80111(6) 0.41965(3) 0.02156(15) Uani 1 1 d . .
W11 W 0.85649(6) 0.55409(6) 0.35431(3) 0.02162(15) Uani 1 1 d . .
W12 W 0.59029(6) 0.43292(6) 0.26871(3) 0.02363(15) Uani 1 1 d . .
W13 W 0.39000(6) 0.56611(7) 0.25450(3) 0.02571(16) Uani 1 1 d . .
W14 W 0.44179(6) 0.83017(7) 0.32438(3) 0.02263(15) Uani 1 1 d . .
W15 W 0.69205(6) 0.94390(6) 0.40506(3) 0.02133(15) Uani 1 1 d . .
P1 P 0.7503(3) 0.8276(4) 0.21393(17) 0.0190(8) Uani 1 1 d . .
P2 P 0.6430(3) 0.6846(3) 0.34193(16) 0.0143(8) Uani 1 1 d . .
Ni1 Ni 0.43003(19) 0.5956(2) 0.39661(9) 0.0258(5) Uani 1 1 d . .
Ni2 Ni 0.6162(2) 0.4714(2) 0.40992(9) 0.0250(5) Uani 1 1 d . .
Ni3 Ni 0.66205(19) 0.6992(2) 0.47166(9) 0.0251(5) Uani 1 1 d . .
Ni7 Ni 0.5000 0.5000 0.5000 0.0255(7) Uani 1 2 d S P
O1 O 0.8521(11) 0.8089(11) 0.2500(5) 0.027(3) Uiso 1 1 d . .
O1T O 1.0210(12) 1.1671(12) 0.1668(6) 0.035(3) Uiso 1 1 d . .
O2 O 0.2667(13) 0.5678(13) 0.4063(6) 0.039(4) Uiso 1 1 d . .
O2T O 0.9395(13) 0.7603(13) 0.0589(6) 0.037(3) Uiso 1 1 d . .
O3 O 0.5806(12) 0.6098(12) 0.2915(6) 0.031(3) Uiso 1 1 d . .
O3T O 0.6091(14) 0.9779(13) 0.0349(7) 0.042(4) Uiso 1 1 d . .
O4 O 0.6241(14) 0.3158(13) 0.4302(7) 0.042(4) Uiso 1 1 d . .
O4T O 1.1377(12) 1.0219(12) 0.3316(6) 0.034(3) Uiso 1 1 d . .
O5 O 0.6629(11) 0.7228(11) 0.1907(5) 0.027(3) Uiso 1 1 d . .
O5T O 1.0560(12) 0.6206(12) 0.2259(6) 0.034(3) Uiso 1 1 d . .
O6 O 0.7147(15) 0.7591(15) 0.5507(7) 0.050(4) Uiso 1 1 d . .
O6T O 0.6920(11) 0.4563(11) 0.1095(6) 0.030(3) Uiso 1 1 d . .
O7 O 0.6180(11) 0.7959(11) 0.3400(5) 0.026(3) Uiso 1 1 d . .
O7T O 0.3663(12) 0.6664(12) 0.0865(6) 0.034(3) Uiso 1 1 d . .
O8T O 0.4382(12) 1.0286(12) 0.1822(6) 0.035(3) Uiso 1 1 d . .
O9T O 0.8446(12) 1.2148(12) 0.3112(6) 0.031(3) Uiso 1 1 d . .
O10A O 0.8197(10) 0.7394(10) 0.4621(5) 0.024(3) Uiso 1 1 d . .
O10T O 1.0254(11) 0.8695(11) 0.4667(5) 0.026(3) Uiso 1 1 d . .
O11A O 0.7740(10) 0.5049(10) 0.3997(5) 0.023(3) Uiso 1 1 d . .
O11T O 0.9417(11) 0.4674(11) 0.3592(6) 0.030(3) Uiso 1 1 d . .
O12A O 0.7698(10) 0.6952(10) 0.3515(5) 0.024(3) Uiso 1 1 d . .
O12 O 0.9629(11) 0.9517(11) 0.1245(6) 0.029(3) Uiso 1 1 d . .
O21 O 0.5691(11) 0.4101(11) 0.3331(5) 0.027(3) Uiso 1 1 d . .
O12T O 0.5799(12) 0.3047(12) 0.2435(6) 0.033(3) Uiso 1 1 d . .
O13 O 0.8056(13) 1.0536(13) 0.1142(7) 0.040(4) Uiso 1 1 d . .
O13A O 0.3759(11) 0.5356(11) 0.3197(5) 0.028(3) Uiso 1 1 d . .
O13T O 0.2542(12) 0.5205(12) 0.2182(6) 0.036(3) Uiso 1 1 d . .
O14 O 1.0066(10) 0.9932(11) 0.2300(5) 0.025(3) Uiso 1 1 d . .
O14A O 0.4189(10) 0.7418(10) 0.3738(5) 0.024(3) Uiso 1 1 d . .
O14T O 0.3244(12) 0.8780(12) 0.3152(6) 0.034(3) Uiso 1 1 d . .
O15 O 0.7011(10) 0.9068(10) 0.2403(5) 0.024(3) Uiso 1 1 d . .
O15A O 0.6550(10) 0.8507(10) 0.4497(5) 0.023(3) Uiso 1 1 d . .
O15T O 0.7353(12) 1.0637(12) 0.4450(6) 0.032(3) Uiso 1 1 d . .
O19A O 0.7917(11) 0.8842(11) 0.1655(5) 0.026(3) Uiso 1 1 d . .
O19 O 0.8484(11) 1.0960(11) 0.2191(5) 0.027(3) Uiso 1 1 d . .
O20 O 0.6023(9) 0.6316(9) 0.3906(5) 0.017(2) Uiso 1 1 d . .
O23 O 0.7675(13) 0.8625(13) 0.0629(6) 0.034(3) Uiso 1 1 d . .
O25 O 0.9600(11) 0.7659(11) 0.1692(5) 0.028(3) Uiso 1 1 d . .
O26 O 0.7640(11) 0.6764(11) 0.1073(5) 0.025(3) Uiso 1 1 d . .
O27N O 0.4584(11) 0.4554(11) 0.4198(6) 0.030(3) Uiso 1 1 d . .
O37 O 0.5775(11) 0.7988(11) 0.0940(5) 0.028(3) Uiso 1 1 d . .
O37I O 0.6576(10) 0.5434(10) 0.4848(5) 0.022(2) Uiso 1 1 d . .
O37N O 0.5000(11) 0.6502(11) 0.4732(5) 0.027(3) Uiso 1 1 d . .
O38 O 0.6151(12) 0.9912(12) 0.1450(6) 0.034(3) Uiso 1 1 d . .
O45 O 1.0622(11) 0.8241(11) 0.2708(5) 0.028(3) Uiso 1 1 d . .
O49 O 0.9093(11) 1.0180(11) 0.3072(5) 0.028(3) Uiso 1 1 d . .
O56 O 0.8278(11) 0.5989(11) 0.1966(6) 0.030(3) Uiso 1 1 d . .
O67 O 0.5521(12) 0.5901(12) 0.1099(6) 0.033(3) Uiso 1 1 d . .
O78 O 0.4819(12) 0.8260(12) 0.1719(6) 0.035(3) Uiso 1 1 d . .
O89 O 0.6530(12) 1.0887(12) 0.2427(6) 0.031(3) Uiso 1 1 d . .
O101 O 0.9553(11) 0.6755(11) 0.4028(5) 0.026(3) Uiso 1 1 d . .
O105 O 0.8292(10) 0.9082(10) 0.4028(5) 0.024(3) Uiso 1 1 d . .
O112 O 0.7453(11) 0.4921(11) 0.2920(6) 0.029(3) Uiso 1 1 d . .
O134 O 0.4043(11) 0.7169(11) 0.2679(5) 0.028(3) Uiso 1 1 d . .
O145 O 0.5424(12) 0.9482(12) 0.3728(6) 0.031(3) Uiso 1 1 d . .
O195 O 0.4403(12) 0.6150(12) 0.1855(6) 0.033(3) Uiso 1 1 d . .
O206 O 0.5021(11) 0.9216(11) 0.2678(5) 0.028(3) Uiso 1 1 d . .
O217 O 0.7260(11) 1.0247(11) 0.3390(5) 0.025(3) Uiso 1 1 d . .
O239 O 0.9333(11) 0.6385(11) 0.2980(6) 0.030(3) Uiso 1 1 d . .
O240 O 0.6206(11) 0.4968(11) 0.1973(5) 0.028(3) Uiso 1 1 d . .
O250 O 0.4399(12) 0.4404(12) 0.2383(6) 0.034(3) Uiso 1 1 d . .
O410 O 0.9784(11) 0.8605(11) 0.3570(5) 0.029(3) Uiso 1 1 d . .
Na1 Na 0.8742(11) 0.3707(7) 0.2273(4) 0.052(3) Uani 1 1 d . .
Na2 Na 0.7834(10) 1.1519(11) 0.5333(5) 0.063(3) Uani 1 1 d . .
Na3 Na 0.3386(12) 1.1364(12) 0.1285(6) 0.081(4) Uani 1 1 d . .
Na4 Na 1.1530(15) 0.9099(15) 0.2016(7) 0.066(4) Uiso 0.7 1 d . P
Na5 Na 0.5277(14) 0.1567(14) 0.3261(7) 0.045(4) Uiso 0.6 1 d . P
Na6 Na 0.5589(19) 0.2838(19) 0.0796(9) 0.056(5) Uiso 0.5 1 d . P
Na7 Na -0.085(2) 0.037(2) 0.0129(10) 0.061(6) Uiso 0.5 1 d . P
Na8 Na 0.337(2) 0.283(2) 0.3331(11) 0.071(7) Uiso 0.5 1 d . P
Cs1 Cs 0.2288(7) 0.7959(17) 0.1874(4) 0.150(8) Uani 0.25 1 d . P
O1W O 0.1781(15) 0.7532(15) 0.3774(7) 0.051(4) Uiso 1 1 d . .
O2W O 0.9928(15) 0.8896(14) 0.5702(7) 0.048(4) Uiso 1 1 d . .
O3W O 0.7902(15) 0.9817(14) 0.5591(7) 0.047(4) Uiso 1 1 d . .
O4W O 0.9120(17) 0.5685(17) 0.5171(8) 0.059(5) Uiso 1 1 d . .
O5W O 0.2749(18) 1.2419(18) 0.1932(9) 0.066(6) Uiso 1 1 d . .
O6W O 0.3394(17) 0.0847(16) 0.3313(8) 0.058(5) Uiso 1 1 d . .
O7W O -0.0594(19) 0.2310(19) 0.0004(9) 0.070(6) Uiso 1 1 d . .
O8W O 0.8215(19) 0.2740(19) 0.4142(9) 0.072(6) Uiso 1 1 d . .
O9W O 0.594(2) 1.154(2) 0.5253(10) 0.081(7) Uiso 1 1 d . .
O10W O 0.6743(19) 0.2329(18) 0.1594(9) 0.069(6) Uiso 1 1 d . .
O11W O 0.1249(19) 0.4947(19) 0.3081(9) 0.070(6) Uiso 1 1 d . .
O12W O 0.860(2) 1.342(2) 0.5175(11) 0.085(7) Uiso 1 1 d . .
O13W O 1.280(2) 1.064(2) 0.2493(11) 0.090(8) Uiso 1 1 d . .
O14W O 1.186(2) 0.984(2) 0.1239(11) 0.086(7) Uiso 1 1 d . .
O15W O 0.440(2) 0.080(2) 0.4266(10) 0.053(6) Uiso 0.75 1 d . P
O16W O 0.898(2) 0.703(2) 0.6037(11) 0.061(7) Uiso 0.75 1 d . P
O17W O 0.448(3) 1.092(3) 0.0767(12) 0.071(8) Uiso 0.75 1 d . P
O18W O 1.0043(16) 0.3413(16) 0.3115(8) 0.009(4) Uiso 0.5 1 d . P
O19W O 0.440(2) 1.331(2) 0.1270(12) 0.034(6) Uiso 0.5 1 d . P
O20W O 0.228(3) 1.177(3) 0.0516(16) 0.056(9) Uiso 0.5 1 d . P
O21W O 0.083(4) 0.255(4) 0.0751(18) 0.018(9) Uiso 0.25 1 d . P

loop_
_atom_site_aniso_label
_atom_site_aniso_U_11
_atom_site_aniso_U_22
_atom_site_aniso_U_33
_atom_site_aniso_U_23
_atom_site_aniso_U_13
_atom_site_aniso_U_12
W1 0.0246(4) 0.0422(5) 0.0217(4) 0.0160(3) 0.0104(3) 0.0153(3)
W2 0.0238(4) 0.0443(5) 0.0169(3) 0.0117(3) 0.0098(3) 0.0142(3)
W3 0.0247(4) 0.0540(6) 0.0163(3) 0.0144(3) 0.0070(3) 0.0192(4)
W4 0.0180(3) 0.0402(4) 0.0204(3) 0.0131(3) 0.0069(3) 0.0113(3)
W5 0.0181(3) 0.0366(4) 0.0193(3) 0.0102(3) 0.0081(3) 0.0116(3)
W6 0.0270(4) 0.0369(4) 0.0159(3) 0.0048(3) 0.0077(3) 0.0094(3)
W7 0.0206(3) 0.0513(5) 0.0149(3) 0.0063(3) 0.0019(3) 0.0115(3)
W8 0.0213(3) 0.0444(5) 0.0193(3) 0.0129(3) 0.0068(3) 0.0171(3)
W9 0.0252(3) 0.0340(4) 0.0191(3) 0.0099(3) 0.0080(3) 0.0139(3)
W10 0.0160(3) 0.0349(4) 0.0146(3) 0.0077(3) 0.0027(2) 0.0079(3)
W11 0.0190(3) 0.0317(4) 0.0180(3) 0.0087(3) 0.0071(2) 0.0101(3)
W12 0.0242(3) 0.0298(4) 0.0184(3) 0.0043(3) 0.0083(3) 0.0063(3)
W13 0.0182(3) 0.0410(5) 0.0178(3) 0.0041(3) 0.0041(3) 0.0071(3)
W14 0.0162(3) 0.0368(4) 0.0191(3) 0.0078(3) 0.0066(2) 0.0116(3)
W15 0.0205(3) 0.0311(4) 0.0152(3) 0.0057(3) 0.0053(2) 0.0102(3)
P1 0.0134(18) 0.026(2) 0.017(2) 0.0045(17) 0.0043(15) 0.0045(16)
P2 0.0118(17) 0.017(2) 0.0138(18) 0.0030(15) 0.0053(14) 0.0020(15)
Ni1 0.0222(11) 0.0383(14) 0.0200(11) 0.0070(10) 0.0094(9) 0.0088(10)
Ni2 0.0240(11) 0.0362(14) 0.0187(11) 0.0087(10) 0.0104(9) 0.0093(10)
Ni3 0.0227(11) 0.0381(14) 0.0181(11) 0.0095(10) 0.0083(9) 0.0102(10)
Ni7 0.0261(16) 0.0353(19) 0.0194(15) 0.0093(14) 0.0115(13) 0.0094(14)
Na1 0.110(9) 0.028(5) 0.043(5) 0.025(4) 0.043(6) 0.038(5)
Na2 0.055(7) 0.083(9) 0.055(7) 0.007(6) 0.012(5) 0.025(6)
Na3 0.069(8) 0.088(10) 0.072(9) 0.017(7) -0.012(7) 0.014(7)
Cs1 0.032(4) 0.33(2) 0.067(6) 0.076(10) 0.008(4) 0.007(7)

loop_
_atom_type_symbol
_atom_type_description
_atom_type_scat_dispersion_real
_atom_type_scat_dispersion_imag
_atom_type_scat_source
W W -0.8490 6.8722 'International Tables Vol C Tables 4.2.6.8 and 6.1.1.4'
H H 0.0000 0.0000 'International Tables Vol C Tables 4.2.6.8 and 6.1.1.4'
Cs Cs -0.3680 2.1192 'International Tables Vol C Tables 4.2.6.8 and 6.1.1.4'
Na Na 0.0362 0.0249 'International Tables Vol C Tables 4.2.6.8 and 6.1.1.4'
Ni Ni 0.3393 1.1124 'International Tables Vol C Tables 4.2.6.8 and 6.1.1.4'
O O 0.0106 0.0060 'International Tables Vol C Tables 4.2.6.8 and 6.1.1.4'
P P 0.1023 0.0942 'International Tables Vol C Tables 4.2.6.8 and 6.1.1.4'

loop_
_geom_angle_atom_site_label_1
_geom_angle_atom_site_label_2
_geom_angle_atom_site_label_3
_geom_angle
_geom_angle_site_symmetry_1
_geom_angle_site_symmetry_3
O1T W1 O19 103.4(7) . .
O1T W1 O14 102.3(6) . .
O19 W1 O14 90.2(6) . .
O1T W1 W1A 107.3(7) . .
O19 W1 W1A 62.4(7) . .
O14 W1 W1A 143.3(6) . .
O1T W1 W2A 105.3(7) . .
O19 W1 W2A 142.8(6) . .
O14 W1 W2A 60.9(6) . .
W1A W1 W2A 128.2(7) . .
O1T W1 O12 98.5(7) . .
O19 W1 O12 157.9(6) . .
O14 W1 O12 88.2(6) . .
W1A W1 O12 108.0(7) . .
W2A W1 O12 27.5(6) . .
O1T W1 O13 99.5(7) . .
O19 W1 O13 88.6(6) . .
O14 W1 O13 157.8(6) . .
W1A W1 O13 26.4(6) . .
W2A W1 O13 109.3(7) . .
O12 W1 O13 84.7(6) . .
O1T W1 O19A 169.3(6) . .
O19 W1 O19A 84.3(5) . .
O14 W1 O19A 85.0(5) . .
W1A W1 O19A 69.4(6) . .
W2A W1 O19A 71.2(6) . .
O12 W1 O19A 73.6(5) . .
O13 W1 O19A 72.9(6) . .
O13 W1A W1 79.1(15) . .
O13 W1A O19 135.8(19) . .
W1 W1A O19 57.2(6) . .
O13 W1A W3 67.2(15) . .
W1 W1A W3 116.0(8) . .
O19 W1A W3 135.9(9) . .
O13 W1A O38 118.2(18) . .
W1 W1A O38 137.5(10) . .
O19 W1A O38 100.3(9) . .
W3 W1A O38 52.8(6) . .
O13 W1A O19A 87.8(16) . .
W1 W1A O19A 63.8(6) . .
O19 W1A O19A 79.6(8) . .
W3 W1A O19A 62.2(5) . .
O38 W1A O19A 77.7(7) . .
O2T W2 O26 102.6(7) . .
O2T W2 O25 102.6(7) . .
O26 W2 O25 90.3(6) . .
O2T W2 W3A 109.3(7) . .
O26 W2 W3A 68.1(7) . .
O25 W2 W3A 144.5(7) . .
O2T W2 O23 99.9(7) . .
O26 W2 O23 89.0(6) . .
O25 W2 O23 157.2(6) . .
W3A W2 O23 21.7(6) . .
O2T W2 O12 99.7(7) . .
O26 W2 O12 157.3(6) . .
O25 W2 O12 88.6(6) . .
W3A W2 O12 100.8(7) . .
O23 W2 O12 83.4(6) . .
O2T W2 W2A 109.0(7) . .
O26 W2 W2A 142.5(6) . .
O25 W2 W2A 63.9(6) . .
W3A W2 W2A 117.4(7) . .
O23 W2 W2A 104.6(6) . .
O12 W2 W2A 25.3(5) . .
O2T W2 O19A 169.0(6) . .
O26 W2 O19A 85.2(5) . .
O25 W2 O19A 85.0(5) . .
W3A W2 O19A 66.1(6) . .
O23 W2 O19A 72.2(6) . .
O12 W2 O19A 72.1(5) . .
W2A W2 O19A 66.8(5) . .
O12 W2A W1 77.7(14) . .
O12 W2A O14 135.8(17) . .
W1 W2A O14 58.4(6) . .
O12 W2A W2 66.5(13) . .
W1 W2A W2 114.3(8) . .
O14 W2A W2 134.3(9) . .
O12 W2A O25 116.8(16) . .
W1 W2A O25 135.6(9) . .
O14 W2A O25 99.5(9) . .
W2 W2A O25 51.5(5) . .
O12 W2A Na4 136.1(17) . .
W1 W2A Na4 126.4(9) . .
O14 W2A Na4 75.7(8) . .
W2 W2A Na4 117.5(9) . .
O25 W2A Na4 73.9(8) . .
O12 W2A O19A 84.7(14) . .
W1 W2A O19A 62.3(5) . .
O14 W2A O19A 79.6(7) . .
W2 W2A O19A 61.3(5) . .
O25 W2A O19A 76.8(7) . .
Na4 W2A O19A 137.6(9) . .
O12 W2A Cs1 123.0(15) . 1_655
W1 W2A Cs1 150.0(7) . 1_655
O14 W2A Cs1 96.5(7) . 1_655
W2 W2A Cs1 94.9(6) . 1_655
O25 W2A Cs1 58.8(6) . 1_655
Na4 W2A Cs1 23.6(6) . 1_655
O19A W2A Cs1 134.3(7) . 1_655
O3T W3 O37 102.4(7) . .
O3T W3 O38 102.9(7) . .
O37 W3 O38 89.2(6) . .
O3T W3 O23 99.2(7) . .
O37 W3 O23 89.3(6) . .
O38 W3 O23 157.7(6) . .
O3T W3 W3A 110.0(7) . .
O37 W3 W3A 68.9(7) . .
O38 W3 W3A 143.5(7) . .
O23 W3 W3A 21.7(5) . .
O3T W3 O13 100.0(7) . .
O37 W3 O13 157.5(6) . .
O38 W3 O13 87.9(7) . .
O23 W3 O13 85.0(7) . .
W3A W3 O13 101.3(7) . .
O3T W3 W1A 110.0(7) . .
O37 W3 W1A 141.4(6) . .
O38 W3 W1A 64.0(6) . .
O23 W3 W1A 105.2(6) . .
W3A W3 W1A 116.3(7) . .
O13 W3 W1A 24.7(6) . .
O3T W3 O19A 169.5(6) . .
O37 W3 O19A 85.2(5) . .
O38 W3 O19A 84.3(6) . .
O23 W3 O19A 73.4(6) . .
W3A W3 O19A 65.7(6) . .
O13 W3 O19A 72.3(6) . .
W1A W3 O19A 65.9(5) . .
O23 W3A W2 85.8(19) . .
O23 W3A W3 77.1(19) . .
W2 W3A W3 126.2(9) . .
O23 W3A O26 138(2) . .
W2 W3A O26 55.3(6) . .
W3 W3A O26 136.6(10) . .
O23 W3A O37 127(2) . .
W2 W3A O37 137.3(10) . .
W3 W3A O37 53.6(6) . .
O26 W3A O37 94.8(9) . .
O23 W3A O19A 100(2) . .
W2 W3A O19A 67.4(6) . .
W3 W3A O19A 65.9(6) . .
O26 W3A O19A 80.9(8) . .
O37 W3A O19A 79.3(7) . .
O4T W4 O410 100.6(7) . .
O4T W4 O49 103.7(6) . .
O410 W4 O49 92.8(6) . .
O4T W4 O45 98.2(6) . .
O410 W4 O45 94.0(6) . .
O49 W4 O45 155.4(6) . .
O4T W4 O14 94.4(6) . .
O410 W4 O14 165.0(6) . .
O49 W4 O14 83.6(6) . .
O45 W4 O14 83.7(6) . .
O4T W4 O1 170.0(6) . .
O410 W4 O1 85.4(5) . .
O49 W4 O1 83.8(5) . .
O45 W4 O1 73.3(5) . .
O14 W4 O1 79.7(5) . .
O4T W4 Na4 80.8(6) . .
O410 W4 Na4 135.9(5) . .
O49 W4 Na4 130.1(5) . .
O45 W4 Na4 43.0(5) . .
O14 W4 Na4 46.6(5) . .
O1 W4 Na4 89.3(4) . .
O5T W5 O239 100.1(7) . .
O5T W5 O56 102.0(7) . .
O239 W5 O56 92.4(6) . .
O5T W5 O45 98.8(6) . .
O239 W5 O45 94.5(6) . .
O56 W5 O45 156.5(6) . .
O5T W5 O25 94.8(6) . .
O239 W5 O25 165.0(6) . .
O56 W5 O25 83.4(6) . .
O45 W5 O25 84.2(6) . .
O5T W5 O1 170.6(6) . .
O239 W5 O1 85.6(6) . .
O56 W5 O1 85.1(5) . .
O45 W5 O1 73.1(5) . .
O25 W5 O1 79.7(5) . .
O5T W5 Na4 82.3(6) . .
O239 W5 Na4 135.7(5) . .
O56 W5 Na4 130.8(5) . .
O45 W5 Na4 42.1(5) . .
O25 W5 Na4 47.5(5) . .
O1 W5 Na4 88.4(4) . .
O5T W5 Cs1 51.4(6) . 1_655
O239 W5 Cs1 133.3(5) . 1_655
O56 W5 Cs1 126.1(5) . 1_655
O45 W5 Cs1 61.5(5) . 1_655
O25 W5 Cs1 58.6(4) . 1_655
O1 W5 Cs1 119.3(5) . 1_655
Na4 W5 Cs1 31.0(4) . 1_655
O6T W6 O240 101.0(6) . .
O6T W6 O56 102.5(6) . .
O240 W6 O56 92.0(6) . .
O6T W6 O67 99.4(6) . .
O240 W6 O67 92.9(6) . .
O56 W6 O67 156.2(6) . .
O6T W6 O26 95.0(6) . .
O240 W6 O26 164.0(6) . .
O56 W6 O26 83.2(6) . .
O67 W6 O26 85.7(6) . .
O6T W6 O5 170.5(6) . .
O240 W6 O5 84.3(5) . .
O56 W6 O5 85.1(5) . .
O67 W6 O5 72.2(5) . .
O26 W6 O5 80.1(5) . .
O7T W7 O195 100.0(7) . .
O7T W7 O67 98.0(7) . .
O195 W7 O67 93.1(6) . .
O7T W7 O78 102.5(7) . .
O195 W7 O78 92.3(7) . .
O67 W7 O78 157.6(6) . .
O7T W7 O37 95.4(6) . .
O195 W7 O37 164.6(6) . .
O67 W7 O37 85.7(6) . .
O78 W7 O37 83.4(6) . .
O7T W7 O5 170.6(6) . .
O195 W7 O5 84.5(6) . .
O67 W7 O5 73.3(6) . .
O78 W7 O5 85.6(6) . .
O37 W7 O5 80.5(5) . .
O7T W7 Cs1 67.9(5) . .
O195 W7 Cs1 68.6(5) . .
O67 W7 Cs1 153.4(5) . .
O78 W7 Cs1 47.1(5) . .
O37 W7 Cs1 117.1(4) . .
O5 W7 Cs1 121.5(4) . .
O8T W8 O206 101.0(7) . .
O8T W8 O78 101.7(7) . .
O206 W8 O78 91.8(6) . .
O8T W8 O89 99.4(7) . .
O206 W8 O89 93.3(6) . .
O78 W8 O89 156.9(6) . .
O8T W8 O38 94.8(7) . .
O206 W8 O38 164.1(6) . .
O78 W8 O38 83.3(6) . .
O89 W8 O38 85.7(6) . .
O8T W8 O15 171.0(6) . .
O206 W8 O15 83.8(5) . .
O78 W8 O15 85.7(6) . .
O89 W8 O15 72.5(5) . .
O38 W8 O15 80.8(5) . .
O8T W8 Cs1 62.3(6) . .
O206 W8 Cs1 65.7(4) . .
O78 W8 Cs1 54.9(5) . .
O89 W8 Cs1 146.4(5) . .
O38 W8 Cs1 121.8(5) . .
O15 W8 Cs1 126.8(4) . .
O9T W9 O217 101.5(6) . .
O9T W9 O49 103.7(6) . .
O217 W9 O49 92.0(6) . .
O9T W9 O89 99.8(6) . .
O217 W9 O89 93.4(6) . .
O49 W9 O89 154.3(6) . .
O9T W9 O19 95.3(6) . .
O217 W9 O19 163.1(6) . .
O49 W9 O19 82.3(6) . .
O89 W9 O19 85.4(6) . .
O9T W9 O15 170.8(6) . .
O217 W9 O15 83.9(5) . .
O49 W9 O15 83.4(5) . .
O89 W9 O15 72.2(5) . .
O19 W9 O15 79.7(5) . .
O10T W10 O10A 100.6(6) . .
O10T W10 O105 104.0(6) . .
O10A W10 O105 94.6(6) . .
O10T W10 O101 97.0(6) . .
O10A W10 O101 96.6(6) . .
O105 W10 O101 153.9(6) . .
O10T W10 O410 90.9(6) . .
O10A W10 O410 168.4(6) . .
O105 W10 O410 81.7(5) . .
O101 W10 O410 82.6(5) . .
O10T W10 O12A 169.1(5) . .
O10A W10 O12A 85.3(5) . .
O105 W10 O12A 84.4(5) . .
O101 W10 O12A 73.1(5) . .
O410 W10 O12A 83.4(5) . .
O11T W11 O11A 101.3(6) . .
O11T W11 O112 102.6(6) . .
O11A W11 O112 95.5(6) . .
O11T W11 O101 99.0(6) . .
O11A W11 O101 95.3(6) . .
O112 W11 O101 153.4(6) . .
O11T W11 O239 91.7(6) . .
O11A W11 O239 167.0(6) . .
O112 W11 O239 81.7(6) . .
O101 W11 O239 82.3(5) . .
O11T W11 O12A 170.0(6) . .
O11A W11 O12A 84.4(5) . .
O112 W11 O12A 84.8(5) . .
O101 W11 O12A 72.2(5) . .
O239 W11 O12A 82.7(5) . .
O12T W12 O21 100.9(7) . .
O12T W12 O112 103.1(6) . .
O21 W12 O112 94.3(6) . .
O12T W12 O250 98.5(7) . .
O21 W12 O250 95.9(6) . .
O112 W12 O250 153.9(6) . .
O12T W12 O240 91.8(6) . .
O21 W12 O240 167.3(6) . .
O112 W12 O240 82.2(6) . .
O250 W12 O240 82.6(6) . .
O12T W12 O3 170.5(6) . .
O21 W12 O3 84.2(6) . .
O112 W12 O3 84.2(5) . .
O250 W12 O3 72.9(6) . .
O240 W12 O3 83.2(5) . .
O13T W13 O13A 101.9(7) . .
O13T W13 O134 101.9(6) . .
O13A W13 O134 94.8(6) . .
O13T W13 O250 98.0(7) . .
O13A W13 O250 95.5(6) . .
O134 W13 O250 155.2(6) . .
O13T W13 O195 89.7(6) . .
O13A W13 O195 168.4(6) . .
O134 W13 O195 82.3(6) . .
O250 W13 O195 83.1(6) . .
O13T W13 O3 169.8(6) . .
O13A W13 O3 84.7(6) . .
O134 W13 O3 85.1(5) . .
O250 W13 O3 73.5(6) . .
O195 W13 O3 83.8(5) . .
O13T W13 Cs1 61.6(5) . .
O13A W13 Cs1 116.5(5) . .
O134 W13 Cs1 43.3(5) . .
O250 W13 Cs1 144.2(5) . .
O195 W13 Cs1 68.7(4) . .
O3 W13 Cs1 122.4(4) . .
O14T W14 O14A 101.2(7) . .
O14T W14 O134 102.8(6) . .
O14A W14 O134 94.6(6) . .
O14T W14 O145 98.7(7) . .
O14A W14 O145 95.2(6) . .
O134 W14 O145 154.1(6) . .
O14T W14 O206 92.2(6) . .
O14A W14 O206 166.5(6) . .
O134 W14 O206 82.1(6) . .
O145 W14 O206 82.8(6) . .
O14T W14 O7 170.4(6) . .
O14A W14 O7 84.2(5) . .
O134 W14 O7 84.6(5) . .
O145 W14 O7 72.7(5) . .
O206 W14 O7 82.5(5) . .
O14T W14 Cs1 56.4(6) . .
O14A W14 Cs1 121.8(5) . .
O134 W14 Cs1 51.5(5) . .
O145 W14 Cs1 137.1(5) . .
O206 W14 Cs1 65.9(4) . .
O7 W14 Cs1 127.3(4) . .
O15T W15 O15A 101.8(6) . .
O15T W15 O105 102.7(6) . .
O15A W15 O105 95.0(6) . .
O15T W15 O145 99.9(6) . .
O15A W15 O145 95.9(6) . .
O105 W15 O145 152.2(6) . .
O15T W15 O217 91.1(6) . .
O15A W15 O217 167.0(6) . .
O105 W15 O217 81.8(5) . .
O145 W15 O217 81.9(5) . .
O15T W15 O7 170.5(6) . .
O15A W15 O7 85.2(5) . .
O105 W15 O7 82.8(5) . .
O145 W15 O7 72.8(5) . .
O217 W15 O7 81.9(5) . .
O1 P1 O15 112.4(8) . .
O1 P1 O5 113.1(8) . .
O15 P1 O5 111.5(7) . .
O1 P1 O19A 105.9(7) . .
O15 P1 O19A 106.1(7) . .
O5 P1 O19A 107.1(7) . .
O3 P2 O7 111.5(8) . .
O3 P2 O20 108.0(7) . .
O7 P2 O20 107.7(7) . .
O3 P2 O12A 110.8(8) . .
O7 P2 O12A 111.4(7) . .
O20 P2 O12A 107.3(7) . .
O27N Ni1 O13A 92.8(6) . .
O27N Ni1 O37N 83.5(6) . .
O13A Ni1 O37N 173.4(6) . .
O27N Ni1 O14A 174.0(6) . .
O13A Ni1 O14A 88.3(5) . .
O37N Ni1 O14A 94.8(5) . .
O27N Ni1 O2 98.0(6) . .
O13A Ni1 O2 91.0(6) . .
O37N Ni1 O2 94.9(6) . .
O14A Ni1 O2 87.9(6) . .
O27N Ni1 O20 83.2(5) . .
O13A Ni1 O20 92.2(5) . .
O37N Ni1 O20 82.0(5) . .
O14A Ni1 O20 90.9(5) . .
O2 Ni1 O20 176.6(6) . .
O11A Ni2 O37I 95.0(5) . .
O11A Ni2 O21 86.7(5) . .
O37I Ni2 O21 175.0(5) . .
O11A Ni2 O27N 173.7(6) . .
O37I Ni2 O27N 83.0(5) . .
O21 Ni2 O27N 94.8(6) . .
O11A Ni2 O4 90.8(6) . .
O37I Ni2 O4 96.6(6) . .
O21 Ni2 O4 88.0(6) . .
O27N Ni2 O4 95.4(6) . .
O11A Ni2 O20 91.4(5) . .
O37I Ni2 O20 82.3(5) . .
O21 Ni2 O20 92.9(5) . .
O27N Ni2 O20 82.3(5) . .
O4 Ni2 O20 177.6(6) . .
O37N Ni3 O37I 82.7(5) . .
O37N Ni3 O10A 173.7(5) . .
O37I Ni3 O10A 95.7(5) . .
O37N Ni3 O15A 94.7(5) . .
O37I Ni3 O15A 173.4(5) . .
O10A Ni3 O15A 86.2(5) . .
O37N Ni3 O6 95.3(6) . .
O37I Ni3 O6 95.5(6) . .
O10A Ni3 O6 90.8(6) . .
O15A Ni3 O6 90.8(6) . .
O37N Ni3 O20 82.7(5) . .
O37I Ni3 O20 82.8(5) . .
O10A Ni3 O20 91.1(5) . .
O15A Ni3 O20 90.8(5) . .
O6 Ni3 O20 177.6(6) . .
O27N Ni7 O27N 180.0 2_666 .
O27N Ni7 O37I 98.5(5) 2_666 .
O27N Ni7 O37I 81.5(5) . .
O27N Ni7 O37I 81.5(5) 2_666 2_666
O27N Ni7 O37I 98.5(5) . 2_666
O37I Ni7 O37I 180.0 . 2_666
O27N Ni7 O37N 98.9(5) 2_666 .
O27N Ni7 O37N 81.1(5) . .
O37I Ni7 O37N 80.3(5) . .
O37I Ni7 O37N 99.7(5) 2_666 .
O27N Ni7 O37N 81.1(5) 2_666 2_666
O27N Ni7 O37N 98.9(5) . 2_666
O37I Ni7 O37N 99.7(5) . 2_666
O37I Ni7 O37N 80.3(5) 2_666 2_666
O37N Ni7 O37N 180.0 . 2_666
P1 O1 W4 129.9(8) . .
P1 O1 W5 130.1(8) . .
W4 O1 W5 90.6(5) . .
P2 O3 W13 127.2(8) . .
P2 O3 W12 127.9(8) . .
W13 O3 W12 91.9(5) . .
P1 O5 W7 130.1(8) . .
P1 O5 W6 128.5(8) . .
W7 O5 W6 90.7(5) . .
W5 O5T Cs1 102.7(7) . 1_655
W6 O6T Na6 130.9(9) . .
P2 O7 W15 126.7(7) . .
P2 O7 W14 126.7(7) . .
W15 O7 W14 91.9(5) . .
W8 O8T Na3 160.3(9) . .
W8 O8T Cs1 91.9(6) . .
Na3 O8T Cs1 102.5(6) . .
W10 O10A Ni3 143.5(7) . .
W10 O10T Na2 124.2(7) . 2_776
W11 O11A Ni2 142.7(7) . .
P2 O12A W10 126.3(7) . .
P2 O12A W11 126.9(7) . .
W10 O12A W11 93.2(5) . .
W2A O12 W1 74.9(14) . .
W2A O12 W2 88.1(14) . .
W1 O12 W2 121.8(7) . .
W12 O21 Ni2 144.0(8) . .
W12 O21 Na8 113.1(8) . .
Ni2 O21 Na8 98.6(7) . .
W12 O12T Na5 107.7(7) . .
W1A O13 W3 88.1(16) . .
W1A O13 W1 74.5(15) . .
W3 O13 W1 122.4(8) . .
W13 O13A Ni1 142.2(8) . .
W13 O13T Cs1 94.2(6) . .
W1 O14 W2A 60.7(6) . .
W1 O14 W4 146.6(7) . .
W2A O14 W4 136.6(9) . .
W1 O14 Na4 112.6(7) . .
W2A O14 Na4 57.7(7) . .
W4 O14 Na4 98.6(6) . .
W14 O14A Ni1 143.6(7) . .
W14 O14T Cs1 97.7(6) . .
P1 O15 W8 129.2(7) . .
P1 O15 W9 129.3(7) . .
W8 O15 W9 90.3(4) . .
W15 O15A Ni3 143.3(7) . .
W15 O15T Na2 147.4(9) . .
P1 O19A W1 124.7(7) . .
P1 O19A W2 122.5(7) . .
W1 O19A W2 92.4(5) . .
P1 O19A W3A 127.2(9) . .
W1 O19A W3A 108.0(7) . .
W2 O19A W3A 46.5(5) . .
P1 O19A W3 124.0(7) . .
W1 O19A W3 92.5(5) . .
W2 O19A W3 91.4(5) . .
W3A O19A W3 48.5(5) . .
P1 O19A W1A 125.0(8) . .
W1 O19A W1A 46.9(5) . .
W2 O19A W1A 112.4(7) . .
W3A O19A W1A 91.3(7) . .
W3 O19A W1A 51.8(5) . .
P1 O19A W2A 123.9(8) . .
W1 O19A W2A 46.5(4) . .
W2 O19A W2A 51.9(5) . .
W3A O19A W2A 89.7(7) . .
W3 O19A W2A 112.0(6) . .
W1A O19A W2A 88.1(7) . .
W1 O19 W1A 60.4(6) . .
W1 O19 W9 149.4(8) . .
W1A O19 W9 135.2(8) . .
P2 O20 Ni3 124.8(7) . .
P2 O20 Ni1 122.5(6) . .
Ni3 O20 Ni1 93.0(4) . .
P2 O20 Ni2 122.3(7) . .
Ni3 O20 Ni2 93.0(5) . .
Ni1 O20 Ni2 92.6(4) . .
W3A O23 W3 81.2(19) . .
W3A O23 W2 72.5(19) . .
W3 O23 W2 122.9(8) . .
W2 O25 W5 147.4(8) . .
W2 O25 W2A 64.6(6) . .
W5 O25 W2A 130.8(8) . .
W2 O25 Na4 112.2(7) . .
W5 O25 Na4 97.8(7) . .
W2A O25 Na4 54.9(7) . .
W2 O25 Cs1 122.0(6) . 1_655
W5 O25 Cs1 89.5(5) . 1_655
W2A O25 Cs1 87.4(7) . 1_655
Na4 O25 Cs1 37.4(6) . 1_655
W2 O26 W6 148.6(7) . .
W2 O26 W3A 56.6(6) . .
W6 O26 W3A 136.7(8) . .
Ni1 O27N Ni7 97.2(6) . .
Ni1 O27N Ni2 101.6(6) . .
Ni7 O27N Ni2 96.7(6) . .
Ni1 O27N Na8 107.7(8) . .
Ni7 O27N Na8 146.7(8) . .
Ni2 O27N Na8 99.5(7) . .
W3 O37 W7 148.5(8) . .
W3 O37 W3A 57.5(6) . .
W7 O37 W3A 134.8(8) . .
Ni3 O37I Ni2 101.4(6) . .
Ni3 O37I Ni7 97.5(5) . .
Ni2 O37I Ni7 96.8(5) . .
Ni3 O37N Ni1 101.8(6) . .
Ni3 O37N Ni7 97.9(6) . .
Ni1 O37N Ni7 96.3(6) . .
W3 O38 W8 148.2(8) . .
W3 O38 W1A 63.2(6) . .
W8 O38 W1A 130.6(9) . .
W4 O45 W5 121.1(7) . .
W4 O45 Na4 105.0(7) . .
W5 O45 Na4 106.2(7) . .
W4 O45 Cs1 139.6(7) . 1_655
W5 O45 Cs1 88.4(5) . 1_655
Na4 O45 Cs1 35.7(6) . 1_655
W9 O49 W4 159.0(8) . .
W5 O56 W6 156.6(8) . .
W7 O67 W6 122.6(8) . .
W8 O78 W7 155.2(9) . .
W8 O78 Cs1 97.1(7) . .
W7 O78 Cs1 107.7(7) . .
W8 O89 W9 123.7(8) . .
W10 O101 W11 120.6(7) . .
W10 O105 W15 142.1(7) . .
W11 O112 W12 141.6(8) . .
W13 O134 W14 142.1(8) . .
W13 O134 Cs1 112.0(7) . .
W14 O134 Cs1 99.9(6) . .
W14 O145 W15 121.7(7) . .
W7 O195 W13 163.1(9) . .
W8 O206 W14 163.9(8) . .
W8 O206 Cs1 87.1(5) . .
W14 O206 Cs1 82.7(4) . .
W9 O217 W15 163.7(8) . .
W5 O239 W11 162.9(8) . .
W6 O240 W12 163.1(8) . .
W13 O250 W12 121.0(8) . .
W4 O410 W10 162.4(8) . .
O18W Na1 O10W 132.9(7) . .
O3W Na2 O15T 84.6(7) . .
O3W Na2 O9W 104.4(9) . .
O15T Na2 O9W 89.0(8) . .
O3W Na2 O1W 97.6(8) . 2_676
O15T Na2 O1W 176.3(8) . 2_676
O9W Na2 O1W 87.5(8) . 2_676
O3W Na2 O12W 156.0(9) . .
O15T Na2 O12W 101.3(8) . .
O9W Na2 O12W 99.0(10) . .
O1W Na2 O12W 77.9(9) 2_676 .
O3W Na2 O10T 72.2(6) . 2_776
O15T Na2 O10T 84.7(6) . 2_776
O9W Na2 O10T 173.1(9) . 2_776
O1W Na2 O10T 98.8(7) 2_676 2_776
O12W Na2 O10T 85.1(8) . 2_776
O17W Na3 O20W 88.0(14) . .
O17W Na3 O14W 108.0(12) . 1_455
O20W Na3 O14W 84.2(12) . 1_455
O17W Na3 O8T 76.6(10) . .
O20W Na3 O8T 155.8(13) . .
O14W Na3 O8T 83.1(9) 1_455 .
O17W Na3 O5W 160.0(12) . .
O20W Na3 O5W 96.6(12) . .
O14W Na3 O5W 91.9(10) 1_455 .
O8T Na3 O5W 104.3(8) . .
O17W Na3 O19W 87.3(12) . .
O20W Na3 O19W 80.6(13) . .
O14W Na3 O19W 158.0(12) 1_455 .
O8T Na3 O19W 116.5(9) . .
O5W Na3 O19W 74.3(10) . .
O17W Na3 Na6 46.0(9) . 1_565
O20W Na3 Na6 84.6(11) . 1_565
O14W Na3 Na6 152.0(10) 1_455 1_565
O8T Na3 Na6 97.3(7) . 1_565
O5W Na3 Na6 114.9(8) . 1_565
O19W Na3 Na6 41.4(8) . 1_565
O17W Na3 Na4 121.5(10) . 1_455
O20W Na3 Na4 110.3(11) . 1_455
O14W Na3 Na4 29.8(7) 1_455 1_455
O8T Na3 Na4 64.7(6) . 1_455
O5W Na3 Na4 75.1(7) . 1_455
O19W Na3 Na4 148.6(9) . 1_455
Na6 Na3 Na4 161.7(6) 1_565 1_455
O17W Na3 Cs1 96.7(9) . .
O20W Na3 Cs1 118.1(11) . .
O14W Na3 Cs1 35.8(7) 1_455 .
O8T Na3 Cs1 47.3(5) . .
O5W Na3 Cs1 98.2(7) . .
O19W Na3 Cs1 160.9(8) . .
Na6 Na3 Cs1 137.8(6) 1_565 .
Na4 Na3 Cs1 25.3(3) 1_455 .
Cs1 Na4 O13W 110.7(11) 1_655 .
Cs1 Na4 W2A 129.6(11) 1_655 .
O13W Na4 W2A 115.9(11) . .
Cs1 Na4 O14W 90.0(10) 1_655 .
O13W Na4 O14W 88.1(11) . .
W2A Na4 O14W 73.8(10) . .
Cs1 Na4 O45 97.9(9) 1_655 .
O13W Na4 O45 102.4(10) . .
W2A Na4 O45 90.1(8) . .
O14W Na4 O45 163.6(11) . .
Cs1 Na4 O14 158.2(10) 1_655 .
O13W Na4 O14 84.7(9) . .
W2A Na4 O14 46.6(6) . .
O14W Na4 O14 106.4(10) . .
O45 Na4 O14 62.8(6) . .
Cs1 Na4 O25 89.3(8) 1_655 .
O13W Na4 O25 157.2(11) . .
W2A Na4 O25 51.1(6) . .
O14W Na4 O25 103.3(10) . .
O45 Na4 O25 62.6(6) . .
O14 Na4 O25 73.1(6) . .
Cs1 Na4 W4 128.9(8) 1_655 .
O13W Na4 W4 83.1(9) . .
W2A Na4 W4 75.8(6) . .
O14W Na4 W4 140.7(10) . .
O45 Na4 W4 32.0(4) . .
O14 Na4 W4 34.8(4) . .
O25 Na4 W4 75.5(5) . .
Cs1 Na4 W5 83.1(7) 1_655 .
O13W Na4 W5 133.9(10) . .
W2A Na4 W5 78.4(6) . .
O14W Na4 W5 137.1(10) . .
O45 Na4 W5 31.6(4) . .
O14 Na4 W5 75.0(5) . .
O25 Na4 W5 34.7(4) . .
W4 Na4 W5 56.9(3) . .
Cs1 Na4 Na3 94.3(7) 1_655 1_655
O13W Na4 Na3 58.3(8) . 1_655
W2A Na4 Na3 94.2(7) . 1_655
O14W Na4 Na3 30.5(7) . 1_655
O45 Na4 Na3 160.1(8) . 1_655
O14 Na4 Na3 107.2(7) . 1_655
O25 Na4 Na3 133.5(7) . 1_655
W4 Na4 Na3 131.4(6) . 1_655
W5 Na4 Na3 167.6(6) . 1_655
O6W Na5 O12T 119.7(8) . .
O6W Na5 Na8 50.7(8) . .
O12T Na5 Na8 84.4(7) . .
O19W Na6 O6T 90.5(11) 1_545 .
O19W Na6 O10W 93.2(12) 1_545 .
O6T Na6 O10W 80.3(9) . .
O19W Na6 O17W 86.7(13) 1_545 1_545
O6T Na6 O17W 162.1(13) . 1_545
O10W Na6 O17W 82.2(11) . 1_545
O19W Na6 Na3 46.3(9) 1_545 1_545
O6T Na6 Na3 132.8(9) . 1_545
O10W Na6 Na3 83.9(8) . 1_545
O17W Na6 Na3 40.6(8) 1_545 1_545
O7W Na7 Na7 111.1(14) . 2
O6W Na8 O27N 126.3(12) . .
O6W Na8 O21 106.4(10) . .
O27N Na8 O21 60.1(6) . .
O6W Na8 Na5 46.5(7) . .
O27N Na8 Na5 100.7(9) . .
O21 Na8 Na5 60.0(6) . .
Na4 Cs1 O14W 49.3(8) 1_455 1_455
Na4 Cs1 O5T 91.7(7) 1_455 1_455
O14W Cs1 O5T 127.0(7) 1_455 1_455
Na4 Cs1 O134 127.5(8) 1_455 .
O14W Cs1 O134 144.8(7) 1_455 .
O5T Cs1 O134 85.3(5) 1_455 .
Na4 Cs1 O78 128.7(9) 1_455 .
O14W Cs1 O78 95.3(6) 1_455 .
O5T Cs1 O78 136.3(7) 1_455 .
O134 Cs1 O78 58.3(4) . .
Na4 Cs1 O14T 74.9(8) 1_455 .
O14W Cs1 O14T 110.8(8) 1_455 .
O5T Cs1 O14T 84.5(4) 1_455 .
O134 Cs1 O14T 52.6(4) . .
O78 Cs1 O14T 90.2(4) . .
Na4 Cs1 O25 53.3(6) 1_455 1_455
O14W Cs1 O25 75.6(6) 1_455 1_455
O5T Cs1 O25 51.5(4) 1_455 1_455
O134 Cs1 O25 134.7(5) . 1_455
O78 Cs1 O25 165.1(5) . 1_455
O14T Cs1 O25 104.0(5) . 1_455
Na4 Cs1 O45 46.4(6) 1_455 1_455
O14W Cs1 O45 94.7(7) 1_455 1_455
O5T Cs1 O45 50.6(4) 1_455 1_455
O134 Cs1 O45 97.6(4) . 1_455
O78 Cs1 O45 147.2(5) . 1_455
O14T Cs1 O45 57.1(4) . 1_455
O25 Cs1 O45 47.0(4) 1_455 1_455
Na4 Cs1 O8T 80.2(8) 1_455 .
O14W Cs1 O8T 57.0(6) 1_455 .
O5T Cs1 O8T 163.2(6) 1_455 .
O134 Cs1 O8T 88.0(4) . .
O78 Cs1 O8T 48.5(4) . .
O14T Cs1 O8T 79.1(5) . .
O25 Cs1 O8T 129.1(7) 1_455 .
O45 Cs1 O8T 115.4(7) 1_455 .
Na4 Cs1 O13W 37.7(8) 1_455 1_455
O14W Cs1 O13W 57.8(8) 1_455 1_455
O5T Cs1 O13W 115.5(7) 1_455 1_455
O134 Cs1 O13W 98.4(6) . 1_455
O78 Cs1 O13W 94.6(6) . 1_455
O14T Cs1 O13W 53.0(6) . 1_455
O25 Cs1 O13W 90.5(7) 1_455 1_455
O45 Cs1 O13W 65.2(6) 1_455 1_455
O8T Cs1 O13W 50.4(6) . 1_455
Na4 Cs1 O206 99.1(8) 1_455 .
O14W Cs1 O206 100.3(7) 1_455 .
O5T Cs1 O206 123.1(5) 1_455 .
O134 Cs1 O206 44.9(4) . .
O78 Cs1 O206 44.9(4) . .
O14T Cs1 O206 46.5(4) . .
O25 Cs1 O206 147.4(6) 1_455 .
O45 Cs1 O206 102.5(5) 1_455 .
O8T Cs1 O206 45.2(4) . .
O13W Cs1 O206 61.7(6) 1_455 .
Na4 Cs1 O13T 143.5(7) 1_455 .
O14W Cs1 O13T 160.6(7) 1_455 .
O5T Cs1 O13T 53.9(5) 1_455 .
O134 Cs1 O13T 47.9(4) . .
O78 Cs1 O13T 82.7(5) . .
O14T Cs1 O13T 88.5(5) . .
O25 Cs1 O13T 101.9(5) 1_455 .
O45 Cs1 O13T 97.3(4) 1_455 .
O8T Cs1 O13T 129.0(5) . .
O13W Cs1 O13T 141.5(6) 1_455 .
O206 Cs1 O13T 92.0(4) . .
Na5 O6W Na8 82.9(10) . .
Na6 O10W Na1 126.5(10) . .
Na4 O13W Cs1 31.5(6) . 1_655
Na4 O14W Na3 119.6(13) . 1_655
Na4 O14W Cs1 40.7(7) . 1_655
Na3 O14W Cs1 117.3(10) 1_655 1_655
Na3 O17W Na6 93.4(13) . 1_565
Na6 O19W Na3 92.3(12) 1_565 .

loop_
_geom_bond_atom_site_label_1
_geom_bond_atom_site_label_2
_geom_bond_distance
_geom_bond_site_symmetry_2
W1 O1T 1.716(15) .
W1 O19 1.848(13) .
W1 O14 1.879(13) .
W1 W1A 1.911(16) .
W1 W2A 1.925(16) .
W1 O12 1.948(14) .
W1 O13 1.947(16) .
W1 O19A 2.349(13) .
W1A O13 0.88(2) .
W1A O19 1.95(2) .
W1A W3 2.110(16) .
W1A O38 2.12(2) .
W1A O19A 2.45(2) .
W2 O2T 1.726(16) .
W2 O26 1.850(13) .
W2 O25 1.860(14) .
W2 W3A 1.880(16) .
W2 O23 1.966(15) .
W2 O12 1.972(14) .
W2 W2A 2.148(16) .
W2 O19A 2.395(13) .
W2A O12 0.919(19) .
W2A O14 1.93(2) .
W2A O25 2.13(2) .
W2A Na4 2.24(2) .
W2A O19A 2.51(2) .
W2A Cs1 3.84(2) 1_655
W3 O3T 1.725(17) .
W3 O37 1.858(14) .
W3 O38 1.882(15) .
W3 O23 1.921(15) .
W3 W3A 1.948(17) .
W3 O13 1.946(16) .
W3 O19A 2.375(13) .
W3A O23 0.730(19) .
W3A O26 2.09(2) .
W3A O37 2.15(2) .
W3A O19A 2.37(2) .
W4 O4T 1.732(15) .
W4 O410 1.805(14) .
W4 O49 1.873(14) .
W4 O45 1.919(14) .
W4 O14 2.020(13) .
W4 O1 2.359(13) .
W4 Na4 3.501(19) .
W5 O5T 1.722(15) .
W5 O239 1.800(14) .
W5 O56 1.870(14) .
W5 O45 1.932(14) .
W5 O25 2.032(14) .
W5 O1 2.357(13) .
W5 Na4 3.539(18) .
W5 Cs1 3.848(9) 1_655
W6 O6T 1.695(14) .
W6 O240 1.781(14) .
W6 O56 1.899(14) .
W6 O67 1.915(15) .
W6 O26 2.014(13) .
W6 O5 2.375(13) .
W7 O7T 1.724(15) .
W7 O195 1.801(15) .
W7 O67 1.906(15) .
W7 O78 1.900(15) .
W7 O37 2.014(14) .
W7 O5 2.336(13) .
W7 Cs1 4.246(14) .
W8 O8T 1.725(15) .
W8 O206 1.816(14) .
W8 O78 1.870(15) .
W8 O89 1.896(14) .
W8 O38 2.011(15) .
W8 O15 2.360(13) .
W8 Cs1 3.958(10) .
W9 O9T 1.728(15) .
W9 O217 1.805(13) .
W9 O49 1.877(14) .
W9 O89 1.906(14) .
W9 O19 2.022(13) .
W9 O15 2.367(13) .
W10 O10T 1.753(13) .
W10 O10A 1.776(13) .
W10 O105 1.880(13) .
W10 O101 1.930(13) .
W10 O410 2.102(14) .
W10 O12A 2.306(13) .
W11 O11T 1.722(14) .
W11 O11A 1.764(12) .
W11 O112 1.904(14) .
W11 O101 1.947(13) .
W11 O239 2.102(14) .
W11 O12A 2.331(13) .
W12 O12T 1.701(15) .
W12 O21 1.761(14) .
W12 O112 1.893(14) .
W12 O250 1.945(15) .
W12 O240 2.114(14) .
W12 O3 2.350(14) .
W13 O13T 1.735(15) .
W13 O13A 1.776(14) .
W13 O134 1.900(14) .
W13 O250 1.926(15) .
W13 O195 2.080(15) .
W13 O3 2.338(14) .
W13 Cs1 4.213(17) .
W14 O14T 1.727(15) .
W14 O14A 1.759(13) .
W14 O134 1.909(14) .
W14 O145 1.928(14) .
W14 O206 2.060(14) .
W14 O7 2.351(13) .
W14 Cs1 3.922(9) .
W15 O15T 1.712(15) .
W15 O15A 1.741(13) .
W15 O105 1.922(13) .
W15 O145 1.934(14) .
W15 O217 2.094(13) .
W15 O7 2.343(13) .
P1 O1 1.510(14) .
P1 O15 1.519(13) .
P1 O5 1.524(14) .
P1 O19A 1.587(14) .
P2 O3 1.529(15) .
P2 O7 1.532(14) .
P2 O20 1.572(12) .
P2 O12A 1.555(13) .
Ni1 O27N 2.004(14) .
Ni1 O13A 2.012(14) .
Ni1 O37N 2.010(14) .
Ni1 O14A 2.011(13) .
Ni1 O2 2.094(16) .
Ni1 O20 2.170(11) .
Ni2 O11A 2.026(13) .
Ni2 O37I 2.012(13) .
Ni2 O21 2.012(14) .
Ni2 O27N 2.042(14) .
Ni2 O4 2.097(17) .
Ni2 O20 2.167(12) .
Ni3 O37N 2.017(13) .
Ni3 O37I 2.022(13) .
Ni3 O10A 2.018(13) .
Ni3 O15A 2.057(13) .
Ni3 O6 2.060(19) .
Ni3 O20 2.137(12) .
Ni7 O27N 2.045(14) 2_666
Ni7 O27N 2.045(14) .
Ni7 O37I 2.072(12) .
Ni7 O37I 2.072(12) 2_666
Ni7 O37N 2.067(14) .
Ni7 O37N 2.067(14) 2_666
O5T Cs1 3.084(19) 1_655
O6T Na6 2.41(3) .
O8T Na3 2.39(2) .
O8T Cs1 3.50(2) .
O10T Na2 2.518(18) 2_776
O21 Na8 3.01(3) .
O12T Na5 2.98(2) .
O13T Cs1 3.71(3) .
O14 Na4 2.57(2) .
O14T Cs1 3.296(19) .
O15T Na2 2.386(19) .
O25 Na4 2.63(2) .
O25 Cs1 3.286(16) 1_655
O27N Na8 2.95(3) .
O45 Na4 2.47(2) .
O45 Cs1 3.384(18) 1_655
O78 Cs1 3.264(18) .
O134 Cs1 3.115(18) .
O206 Cs1 3.610(17) .
Na1 O18W 2.55(2) .
Na1 O10W 2.89(3) .
Na2 O3W 2.32(2) .
Na2 O9W 2.39(3) .
Na2 O1W 2.46(2) 2_676
Na2 O12W 2.47(3) .
Na2 O10T 2.518(18) 2_776
Na3 O17W 2.27(4) .
Na3 O20W 2.34(4) .
Na3 O14W 2.37(3) 1_455
Na3 O5W 2.48(3) .
Na3 O19W 2.51(3) .
Na3 Na6 3.48(3) 1_565
Na3 Na4 4.06(2) 1_455
Na3 Cs1 4.65(2) .
Na4 Cs1 1.99(3) 1_655
Na4 O13W 2.33(3) .
Na4 O14W 2.32(3) .
Na4 Na3 4.06(2) 1_655
Na5 O6W 2.38(3) .
Na5 Na8 3.26(3) .
Na6 O19W 2.30(4) 1_545
Na6 O10W 2.48(3) .
Na6 O17W 2.50(4) 1_545
Na6 Na3 3.48(3) 1_545
Na7 O7W 2.46(3) .
Na7 Na7 2.75(5) 2
Na8 O6W 2.54(3) .
Cs1 Na4 2.00(3) 1_455
Cs1 O14W 3.06(3) 1_455
Cs1 O5T 3.084(19) 1_455
Cs1 O25 3.286(16) 1_455
Cs1 O45 3.384(18) 1_455
Cs1 O13W 3.57(3) 1_455
O1W Na2 2.46(2) 2_676
O13W Cs1 3.57(3) 1_655
O14W Na3 2.37(3) 1_655
O14W Cs1 3.06(3) 1_655
O17W Na6 2.50(4) 1_565
O19W Na6 2.30(4) 1_565
